data_4132861
loop_
_publ_author_name
'Guillerm, Vincent'
'Grancha, Thais'
'Imaz, Inhar'
'Juanhuix, Judith'
'Maspoch, Daniel'

_publ_section_title
;
 Zigzag Ligands for Transversal Design in Reticular Chemistry: Unveiling
 New Structural Opportunities for Metal-Organic Frameworks.
;
_journal_issue 32
_journal_name_full 'Journal of the American Chemical Society'
_journal_page_first 10153
_journal_page_last 10157
_journal_paper_doi 10.1021/jacs.8b07050
_journal_volume 140
_journal_year 2018
_chemical_formula_moiety 'C24 H12 N4 O16 Zr3'
_chemical_formula_sum 'C24 H12 N4 O16 Zr3'
_chemical_formula_weight 886.04
_space_group_crystal_system tetragonal
_space_group_IT_number 139
_space_group_name_Hall '-I 4 2'
_space_group_name_H-M_alt 'I 4/m m m'
_atom_sites_solution_hydrogens geom
_audit_creation_method SHELXL-2018/1
_cell_angle_alpha 90.000(5)
_cell_angle_beta 90.000(5)
_cell_angle_gamma 90.000(5)
_cell_formula_units_Z 4
_cell_length_a 21.190(5)
_cell_length_b 21.190(5)
_cell_length_c 18.910(5)
_cell_measurement_reflns_used 1763
_cell_measurement_temperature 100(2)
_cell_measurement_theta_max 40
_cell_measurement_theta_min 1
_cell_volume 8491(4)
_computing_structure_refinement 'SHELXL-2018/1 (Sheldrick, 2018)'
_diffrn_ambient_temperature 100(2)
_diffrn_measured_fraction_theta_full 0.995
_diffrn_measured_fraction_theta_max 0.861
_diffrn_measurement_device_type 'Pilatus Dectris'
_diffrn_radiation_type synchrotron
_diffrn_radiation_wavelength 0.71656
_diffrn_reflns_av_R_equivalents 0.1366
_diffrn_reflns_av_unetI/netI 0.0555
_diffrn_reflns_Laue_measured_fraction_full 0.995
_diffrn_reflns_Laue_measured_fraction_max 0.861
_diffrn_reflns_limit_h_max 24
_diffrn_reflns_limit_h_min -24
_diffrn_reflns_limit_k_max 24
_diffrn_reflns_limit_k_min -24
_diffrn_reflns_limit_l_max 25
_diffrn_reflns_limit_l_min -25
_diffrn_reflns_number 35959
_diffrn_reflns_point_group_measured_fraction_full 0.995
_diffrn_reflns_point_group_measured_fraction_max 0.861
_diffrn_reflns_theta_full 25.242
_diffrn_reflns_theta_max 28.505
_diffrn_reflns_theta_min 1.359
_diffrn_source synchrotron
_exptl_absorpt_coefficient_mu 0.391
_exptl_absorpt_correction_type none
_exptl_crystal_colour white
_exptl_crystal_density_diffrn 0.693
_exptl_crystal_description prisme
_exptl_crystal_F_000 4393
_exptl_crystal_size_max 0.07
_exptl_crystal_size_mid 0.06
_exptl_crystal_size_min 0.04
_refine_diff_density_max 2.271
_refine_diff_density_min -2.465
_refine_diff_density_rms 0.201
_refine_ls_extinction_method none
_refine_ls_goodness_of_fit_ref 1.570
_refine_ls_hydrogen_treatment constr
_refine_ls_matrix_type full
_refine_ls_number_parameters 74
_refine_ls_number_reflns 2609
_refine_ls_number_restraints 0
_refine_ls_restrained_S_all 1.570
_refine_ls_R_factor_all 0.1470
_refine_ls_R_factor_gt 0.1250
_refine_ls_shift/su_max 0.000
_refine_ls_shift/su_mean 0.000
_refine_ls_structure_factor_coef Fsqd
_refine_ls_weighting_details 'w=1/[\s^2^(Fo^2^)+(0.2000P)^2^] where P=(Fo^2^+2Fc^2^)/3'
_refine_ls_weighting_scheme calc
_refine_ls_wR_factor_gt 0.3303
_refine_ls_wR_factor_ref 0.3753
_reflns_Friedel_coverage 0.000
_reflns_number_gt 2035
_reflns_number_total 2609
_reflns_threshold_expression 'I > 2\s(I)'
_cod_data_source_file ja8b07050_si_004.cif
_cod_data_source_block shelx
_cod_original_cell_volume 8491(5)
_cod_database_code 4132861
_shelx_shelxl_version_number 2018/1
_shelx_space_group_comment
;
The symmetry employed for this shelxl refinement is uniquely defined
by the following loop, which should always be used as a source of
symmetry information in preference to the above space-group names.
They are only intended as comments.
;

loop_
_space_group_symop_operation_xyz
'x, y, z'
'-x, -y, z'
'x, -y, -z'
'-x, y, -z'
'-y, -x, -z'
'y, x, -z'
'y, -x, z'
'-y, x, z'
'x+1/2, y+1/2, z+1/2'
'-x+1/2, -y+1/2, z+1/2'
'x+1/2, -y+1/2, -z+1/2'
'-x+1/2, y+1/2, -z+1/2'
'-y+1/2, -x+1/2, -z+1/2'
'y+1/2, x+1/2, -z+1/2'
'y+1/2, -x+1/2, z+1/2'
'-y+1/2, x+1/2, z+1/2'
'-x, -y, -z'
'x, y, -z'
'-x, y, z'
'x, -y, z'
'y, x, z'
'-y, -x, z'
'-y, x, -z'
'y, -x, -z'
'-x+1/2, -y+1/2, -z+1/2'
'x+1/2, y+1/2, -z+1/2'
'-x+1/2, y+1/2, z+1/2'
'x+1/2, -y+1/2, z+1/2'
'y+1/2, x+1/2, z+1/2'
'-y+1/2, -x+1/2, z+1/2'
'-y+1/2, x+1/2, -z+1/2'
'y+1/2, -x+1/2, -z+1/2'

loop_
_atom_site_label
_atom_site_type_symbol
_atom_site_fract_x
_atom_site_fract_y
_atom_site_fract_z
_atom_site_U_iso_or_equiv
_atom_site_adp_type
_atom_site_occupancy
_atom_site_site_symmetry_order
_atom_site_calc_flag
_atom_site_refinement_flags_posn
_atom_site_refinement_flags_adp
_atom_site_refinement_flags_occupancy
Zr01 Zr 0.000000 0.000000 0.87024(5) 0.0424(5) Uani 1 8 d S T P
Zr02 Zr -0.08746(3) 0.08746(3) 1.000000 0.0738(6) Uani 1 4 d S T P
O7 O 0.06586(17) -0.06586(17) 0.8096(3) 0.0789(16) Uani 1 2 d S T P
O1 O 0.000000 -0.0864(4) 0.9376(3) 0.109(3) Uani 1 2 d S T P
C006 C 0.1072(3) -0.1072(3) 0.8302(5) 0.119(4) Uani 1 2 d S T P
C012 C 0.1442(4) -0.1442(4) 0.7755(5) 0.174(8) Uani 1 2 d S T P
N2 N 0.2133(4) -0.2133(4) 0.6729(5) 0.323(16) Uani 1 2 d S T P
C015 C 0.1911(4) -0.1911(4) 0.7925(5) 0.194(9) Uani 1 2 d S T P
H015 H 0.199298 -0.199298 0.839953 0.233 Uiso 1 2 calc R U P
C017 C 0.1316(4) -0.1316(4) 0.7024(6) 0.30(2) Uani 1 2 d S T P
H017 H 0.102168 -0.102168 0.686649 0.356 Uiso 1 2 calc R U P
C020 C 0.1693(5) -0.1693(5) 0.6568(6) 0.36(2) Uani 1 2 d S T P
H020 H 0.162703 -0.162703 0.608714 0.435 Uiso 1 2 calc R U P
C18 C 0.2251(4) -0.2251(4) 0.7410(7) 0.268(17) Uani 1 2 d S T P
O8 O -0.1224(2) 0.1224(2) 1.1066(3) 0.143(4) Uani 1 2 d S T P
O2 O -0.0828(7) 0.1953(4) 1.000000 0.168(5) Uani 1 2 d S T P

loop_
_atom_site_aniso_label
_atom_site_aniso_U_11
_atom_site_aniso_U_22
_atom_site_aniso_U_33
_atom_site_aniso_U_23
_atom_site_aniso_U_13
_atom_site_aniso_U_12
Zr01 0.0465(6) 0.0465(6) 0.0341(7) 0.000 0.000 0.000
Zr02 0.0918(8) 0.0918(8) 0.0377(7) 0.000 0.000 0.0496(6)
O7 0.096(2) 0.096(2) 0.044(2) -0.0060(15) 0.0060(15) 0.038(3)
O1 0.097(4) 0.162(7) 0.068(4) 0.049(4) 0.000 0.000
C006 0.151(7) 0.151(7) 0.055(5) 0.001(2) -0.001(2) 0.101(8)
C012 0.237(13) 0.237(13) 0.047(4) -0.005(3) 0.005(3) 0.166(14)
N2 0.46(2) 0.46(2) 0.051(4) -0.008(3) 0.008(3) 0.38(3)
C015 0.265(14) 0.265(14) 0.053(4) -0.015(3) 0.015(3) 0.200(16)
C017 0.42(3) 0.42(3) 0.053(6) -0.008(4) 0.008(4) 0.35(3)
C020 0.52(4) 0.52(4) 0.047(5) -0.006(4) 0.006(4) 0.44(4)
C18 0.37(3) 0.37(3) 0.063(6) -0.010(4) 0.010(4) 0.30(3)
O8 0.192(6) 0.192(6) 0.045(3) -0.0060(19) 0.0060(19) 0.129(7)
O2 0.335(15) 0.082(5) 0.087(5) 0.000 0.000 0.096(7)

loop_
_atom_type_symbol
_atom_type_description
_atom_type_scat_dispersion_real
_atom_type_scat_dispersion_imag
_atom_type_scat_source
C C 0.0033 0.0016 'International Tables Vol C Tables 4.2.6.8 and 6.1.1.4'
H H 0.0000 0.0000 'International Tables Vol C Tables 4.2.6.8 and 6.1.1.4'
N N 0.0061 0.0033 'International Tables Vol C Tables 4.2.6.8 and 6.1.1.4'
O O 0.0106 0.0060 'International Tables Vol C Tables 4.2.6.8 and 6.1.1.4'
Zr Zr -2.9673 0.5597 'International Tables Vol C Tables 4.2.6.8 and 6.1.1.4'

loop_
_geom_angle_atom_site_label_1
_geom_angle_atom_site_label_2
_geom_angle_atom_site_label_3
_geom_angle
_geom_angle_site_symmetry_1
_geom_angle_site_symmetry_3
O1 Zr01 O1 71.0(2) . 22
O1 Zr01 O1 110.4(4) . 2
O1 Zr01 O1 71.0(2) 22 2
O1 Zr01 O1 71.0(2) . 21
O1 Zr01 O1 110.4(4) 22 21
O1 Zr01 O1 71.0(2) 2 21
O1 Zr01 O7 77.60(19) . .
O1 Zr01 O7 77.60(19) 22 .
O1 Zr01 O7 142.08(5) 2 .
O1 Zr01 O7 142.08(5) 21 .
O1 Zr01 O7 77.6(2) . 19
O1 Zr01 O7 142.08(5) 22 19
O1 Zr01 O7 142.08(5) 2 19
O1 Zr01 O7 77.6(2) 21 19
O7 Zr01 O7 75.36(12) . 19
O1 Zr01 O7 142.08(5) . 20
O1 Zr01 O7 77.6(2) 22 20
O1 Zr01 O7 77.6(2) 2 20
O1 Zr01 O7 142.08(5) 21 20
O7 Zr01 O7 75.36(12) . 20
O7 Zr01 O7 119.6(3) 19 20
O1 Zr01 O7 142.08(5) . 2
O1 Zr01 O7 142.08(5) 22 2
O1 Zr01 O7 77.60(19) 2 2
O1 Zr01 O7 77.60(19) 21 2
O7 Zr01 O7 119.6(3) . 2
O7 Zr01 O7 75.36(12) 19 2
O7 Zr01 O7 75.36(12) 20 2
O1 Zr01 Zr02 91.92(18) . 19
O1 Zr01 Zr02 35.51(9) 22 19
O1 Zr01 Zr02 35.51(9) 2 19
O1 Zr01 Zr02 91.92(18) 21 19
O7 Zr01 Zr02 110.09(8) . 19
O7 Zr01 Zr02 167.06(13) 19 19
O7 Zr01 Zr02 73.29(13) 20 19
O7 Zr01 Zr02 110.09(8) 2 19
O1 Zr01 Zr02 35.51(9) . 17_557
O1 Zr01 Zr02 35.51(9) 22 17_557
O1 Zr01 Zr02 91.92(18) 2 17_557
O1 Zr01 Zr02 91.92(18) 21 17_557
O7 Zr01 Zr02 73.29(13) . 17_557
O7 Zr01 Zr02 110.09(8) 19 17_557
O7 Zr01 Zr02 110.09(8) 20 17_557
O7 Zr01 Zr02 167.06(13) 2 17_557
Zr02 Zr01 Zr02 62.153(19) 19 17_557
O1 Zr01 Zr02 35.51(9) . 3_557
O1 Zr01 Zr02 91.92(18) 22 3_557
O1 Zr01 Zr02 91.92(18) 2 3_557
O1 Zr01 Zr02 35.51(9) 21 3_557
O7 Zr01 Zr02 110.09(8) . 3_557
O7 Zr01 Zr02 73.29(13) 19 3_557
O7 Zr01 Zr02 167.06(13) 20 3_557
O7 Zr01 Zr02 110.09(8) 2 3_557
Zr02 Zr01 Zr02 93.77(3) 19 3_557
Zr02 Zr01 Zr02 62.153(19) 17_557 3_557
O1 Zr01 Zr02 91.92(18) . .
O1 Zr01 Zr02 91.92(18) 22 .
O1 Zr01 Zr02 35.51(9) 2 .
O1 Zr01 Zr02 35.51(9) 21 .
O7 Zr01 Zr02 167.07(13) . .
O7 Zr01 Zr02 110.09(8) 19 .
O7 Zr01 Zr02 110.09(8) 20 .
O7 Zr01 Zr02 73.29(13) 2 .
Zr02 Zr01 Zr02 62.153(19) 19 .
Zr02 Zr01 Zr02 93.77(3) 17_557 .
Zr02 Zr01 Zr02 62.153(19) 3_557 .
O1 Zr02 O1 105.7(4) 21 17_557
O1 Zr02 O1 65.0(3) 21 6_557
O1 Zr02 O1 72.2(4) 17_557 6_557
O1 Zr02 O1 72.2(4) 21 2
O1 Zr02 O1 65.0(3) 17_557 2
O1 Zr02 O1 105.7(4) 6_557 2
O1 Zr02 O8 78.6(2) 21 18_557
O1 Zr02 O8 139.04(14) 17_557 18_557
O1 Zr02 O8 139.04(14) 6_557 18_557
O1 Zr02 O8 78.6(2) 2 18_557
O1 Zr02 O8 139.04(14) 21 .
O1 Zr02 O8 78.6(2) 17_557 .
O1 Zr02 O8 78.6(2) 6_557 .
O1 Zr02 O8 139.04(14) 2 .
O8 Zr02 O8 125.1(3) 18_557 .
O1 Zr02 O2 147.36(12) 21 .
O1 Zr02 O2 88.5(4) 17_557 .
O1 Zr02 O2 147.36(12) 6_557 .
O1 Zr02 O2 88.5(4) 2 .
O8 Zr02 O2 71.84(17) 18_557 .
O8 Zr02 O2 71.84(17) . .
O1 Zr02 O2 88.5(4) 21 5_557
O1 Zr02 O2 147.36(12) 17_557 5_557
O1 Zr02 O2 88.5(4) 6_557 5_557
O1 Zr02 O2 147.36(12) 2 5_557
O8 Zr02 O2 71.84(17) 18_557 5_557
O8 Zr02 O2 71.84(17) . 5_557
O2 Zr02 O2 94.9(7) . 5_557
O1 Zr02 Zr01 36.10(17) 21 .
O1 Zr02 Zr01 85.79(18) 17_557 .
O1 Zr02 Zr01 85.79(18) 6_557 .
O1 Zr02 Zr01 36.10(17) 2 .
O8 Zr02 Zr01 74.34(16) 18_557 .
O8 Zr02 Zr01 160.57(16) . .
O2 Zr02 Zr01 119.6(2) . .
O2 Zr02 Zr01 119.6(2) 5_557 .
O1 Zr02 Zr01 85.79(18) 21 17_557
O1 Zr02 Zr01 36.10(17) 17_557 17_557
O1 Zr02 Zr01 36.10(17) 6_557 17_557
O1 Zr02 Zr01 85.79(18) 2 17_557
O8 Zr02 Zr01 160.57(16) 18_557 17_557
O8 Zr02 Zr01 74.34(16) . 17_557
O2 Zr02 Zr01 119.6(2) . 17_557
O2 Zr02 Zr01 119.6(2) 5_557 17_557
Zr01 Zr02 Zr01 86.23(3) . 17_557
C006 O7 Zr01 132.3(5) . .
Zr02 O1 Zr02 115.0(3) 17_557 3_557
Zr02 O1 Zr01 108.4(2) 17_557 .
Zr02 O1 Zr01 108.4(2) 3_557 .
O8 C006 O7 128.4(8) 17_557 .
O8 C006 C012 112.0(8) 17_557 .
O7 C006 C012 119.5(8) . .
C017 C012 C015 118.2(9) . .
C017 C012 C006 117.6(10) . .
C015 C012 C006 124.2(8) . .
C18 N2 C020 118.5(12) . .
C18 C015 C012 123.5(10) . .
C020 C017 C012 112.0(11) . .
N2 C020 C017 129.6(12) . .
N2 C18 C015 118.2(12) . .
N2 C18 C18 118.3(14) . 25_546
C015 C18 C18 123.5(15) . 25_546
C006 O8 Zr02 131.7(6) 17_557 .

loop_
_geom_bond_atom_site_label_1
_geom_bond_atom_site_label_2
_geom_bond_distance
_geom_bond_site_symmetry_2
Zr01 O1 2.229(6) .
Zr01 O1 2.229(6) 22
Zr01 O1 2.229(6) 2
Zr01 O1 2.229(6) 21
Zr01 O7 2.283(5) .
Zr01 O7 2.283(5) 19
Zr01 O7 2.283(5) 20
Zr01 O7 2.283(5) 2
Zr01 Zr02 3.5901(11) 19
Zr01 Zr02 3.5901(11) 17_557
Zr01 Zr02 3.5901(11) 3_557
Zr01 Zr02 3.5902(11) .
Zr02 O1 2.198(3) 21
Zr02 O1 2.198(3) 17_557
Zr02 O1 2.198(3) 6_557
Zr02 O1 2.198(3) 2
Zr02 O8 2.271(6) 18_557
Zr02 O8 2.271(6) .
Zr02 O2 2.287(8) .
Zr02 O2 2.287(8) 5_557
O7 C006 1.298(10) .
C006 O8 1.279(11) 17_557
C006 C012 1.517(13) .
C012 C017 1.435(16) .
C012 C015 1.440(16) .
N2 C18 1.337(17) .
N2 C020 1.353(17) .
C015 C18 1.411(15) .
C017 C020 1.421(18) .
C18 C18 1.53(3) 25_546
